data_4001850
loop_
_publ_author_name
'Zhao, Xiaotao'
'Huang, Cancan'
'Gulcur, Murat'
'Batsanov, Andrei S.'
'Baghernejad, Masoud'
'Hong, Wenjing'
'Bryce, Martin R.'
'Wandlowski, Thomas'

_publ_section_title
;
 Oligo(aryleneethynylene)s with Terminal Pyridyl Groups: Synthesis and
 Length Dependence of the Tunneling-to-Hopping Transition of
 Single-Molecule Conductances
;
_journal_issue 21
_journal_name_full 'Chemistry of Materials'
_journal_page_first 4340
_journal_paper_doi 10.1021/cm4029484
_journal_volume 25
_journal_year 2013
_chemical_formula_moiety 'C52 H64 N2 O4'
_chemical_formula_sum 'C52 H64 N2 O4'
_chemical_formula_weight 781.05
_chemical_melting_point 380.4(3)
_chemical_name_systematic
;
 ?
;
_space_group_crystal_system monoclinic
_space_group_IT_number 14
_space_group_name_Hall '-P 2yn'
_space_group_name_H-M_alt 'P 1 21/n 1'
_symmetry_space_group_name_Hall '-P 2yn'
_symmetry_space_group_name_H-M 'P 1 21/n 1'
_atom_sites_solution_hydrogens difmap
_atom_sites_solution_primary direct
_atom_sites_solution_secondary Fourier
_audit_creation_date 2012-10-24
_audit_creation_method ' Olex2 1.2-alpha (compiled Oct  4 2012 14:26:41, GUI svn.r4365)'
_cell_angle_alpha 90
_cell_angle_beta 94.17(2)
_cell_angle_gamma 90
_cell_formula_units_Z 4
_cell_length_a 12.2332(19)
_cell_length_b 9.4949(15)
_cell_length_c 38.973(6)
_cell_measurement_reflns_used 9975
_cell_measurement_temperature 150
_cell_measurement_theta_max 27.44
_cell_measurement_theta_min 2.30
_cell_volume 4514.8(12)
_computing_cell_refinement 'Rigaku CrystalClear (Rigaku Inc., 2008)'
_computing_data_collection 'Rigaku CrystalClear (Rigaku Inc., 2008)'
_computing_data_reduction
;
Rigaku CrystalClear (Rigaku Inc., 2008), then transformed to Bruker format 
using APEX2 
;
_computing_molecular_graphics
;
O. V. Dolomanov, L. J. Bourhis, R. J. Gildea, J. A. K. Howard and H. Puschmann,
OLEX2: a complete structure solution, refinement and analysis program.
J. Appl. Cryst. (2009). 42, 339-341.
;
_computing_publication_material
;
O. V. Dolomanov, L. J. Bourhis, R. J. Gildea, J. A. K. Howard and H. Puschmann,
OLEX2: a complete structure solution, refinement and analysis program.
J. Appl. Cryst. (2009). 42, 339-341.
;
_computing_structure_refinement
;
SHELXL-2012, G.M. Sheldrick, Acta Cryst. (2008). A64, 112-122
;
_computing_structure_solution 'XS, G.M. Sheldrick, Acta Cryst. (2008). A64, 112-122'
_diffrn_ambient_temperature 150
_diffrn_detector_type 'Rigaku Saturn 724+ CCD area detector'
_diffrn_measured_fraction_theta_full 0.978
_diffrn_measured_fraction_theta_max 0.978
_diffrn_measurement_details
;
  1 omega  -60.00  115.00   1.0000    1.0000
omega____ theta____ kappa____ phi______ frames
    -       30.0000    0.0000    0.0000 175

  2 omega  -60.00   60.00   1.0000    1.0000
omega____ theta____ kappa____ phi______ frames
    -       30.0000  -50.0000    0.0000 120

  3 omega  -60.00   60.00   1.0000    1.0000
omega____ theta____ kappa____ phi______ frames
    -       30.0000  -50.0000  120.0000 120

  4 omega  -60.00   60.00   1.0000    1.0000
omega____ theta____ kappa____ phi______ frames
    -       30.0000  -50.0000  240.0000 120
;
_diffrn_measurement_device 'Crystal Logic 4-circle \k-goniometer (Rigaku Inc.)'
_diffrn_measurement_method 'thick-slice \w scans'
_diffrn_radiation_monochromator 'double crystal Si 111'
_diffrn_radiation_type synchrotron
_diffrn_radiation_wavelength 0.6889
_diffrn_reflns_av_R_equivalents 0.0552
_diffrn_reflns_Laue_measured_fraction_full 0.978
_diffrn_reflns_Laue_measured_fraction_max 0.978
_diffrn_reflns_limit_h_max 10
_diffrn_reflns_limit_h_min -14
_diffrn_reflns_limit_k_max 11
_diffrn_reflns_limit_k_min -11
_diffrn_reflns_limit_l_max 46
_diffrn_reflns_limit_l_min -45
_diffrn_reflns_number 34609
_diffrn_reflns_point_group_measured_fraction_full 0.978
_diffrn_reflns_point_group_measured_fraction_max 0.978
_diffrn_reflns_theta_full 24.208
_diffrn_reflns_theta_max 24.208
_diffrn_reflns_theta_min 1.660
_diffrn_source 'undulator, Beamline I19, Diamond Light Source, RAL'
_diffrn_standards_number 0
_exptl_absorpt_coefficient_mu 0.072
_exptl_absorpt_correction_T_max 1.0000
_exptl_absorpt_correction_T_min 0.7687
_exptl_absorpt_correction_type multi-scan
_exptl_absorpt_process_details
;
SADABS-2008/1 (Bruker,2008) was used for absorption correction.
wR2(int) was 0.1010 before and 0.0606 after correction.
The Ratio of minimum to maximum transmission is 0.7687.
The \l/2 correction factor is Not present.
;
_exptl_crystal_colour yellow
_exptl_crystal_density_diffrn 1.149
_exptl_crystal_description plate
_exptl_crystal_F_000 1688
_exptl_crystal_size_max 0.12
_exptl_crystal_size_mid 0.08
_exptl_crystal_size_min 0.001
_refine_diff_density_max 0.239
_refine_diff_density_min -0.198
_refine_diff_density_rms 0.035
_refine_ls_extinction_coef 0.0160(17)
_refine_ls_extinction_expression Fc^*^=kFc[1+0.001xFc^2^\l^3^/sin(2\q)]^-1/4^
_refine_ls_extinction_method SHELXL
_refine_ls_goodness_of_fit_ref 1.030
_refine_ls_hydrogen_treatment constr
_refine_ls_matrix_type full
_refine_ls_number_parameters 542
_refine_ls_number_reflns 7815
_refine_ls_number_restraints 4
_refine_ls_restrained_S_all 1.031
_refine_ls_R_factor_all 0.0764
_refine_ls_R_factor_gt 0.0515
_refine_ls_shift/su_max 0.001
_refine_ls_shift/su_mean 0.000
_refine_ls_structure_factor_coef Fsqd
_refine_ls_weighting_details
;
 w=1/[\s^2^(Fo^2^)+(0.0612P)^2^+1.0467P]
 where P=(Fo^2^+2Fc^2^)/3
;
_refine_ls_weighting_scheme calc
_refine_ls_wR_factor_gt 0.1239
_refine_ls_wR_factor_ref 0.1352
_reflns_Friedel_coverage 0.000
_reflns_number_gt 5607
_reflns_number_total 7815
_reflns_threshold_expression 'I > 2\s(I)'
_cod_data_source_file cm4029484_si_002.cif
_cod_data_source_block OAE4
_cod_database_code 4001850
_diffrn_reflns_sigmai/neti 0.0482
_olex2_refinement_description
;
1. Fixed Uiso
 At 1.2 times of:
  H2 of C2, H3 of C3, H25 of C25, {H421,H422} of C42, H5 of C5, H6 of C6, H11
  of C11, H14 of C14, H18 of C18, H21 of C21, H24 of C24, {H321,H322} of C32,
  {H311,H312} of C31, {H331,H332} of C33, {H291,H292} of C29, {H491,H492} of
  C49, {H453,H454} of C45B, {H391,H392} of C39, {H371,H372} of C37, {H431,H432}
  of C43, H27 of C27, {H471,H472} of C47, {H301,H302} of C30, {H351,H352} of
  C35, {H451,H452} of C45A, {H443,H444} of C44B, {H481,H482} of C48, {H411,
  H412} of C41, {H501,H502} of C50, {H441,H442} of C44A, {H511,H512} of C51,
  {H381,H382} of C38, H28 of C28, {H361,H362} of C36
 At 1.5 times of:
  {H461,H462,H463} of C46A, {H464,H465,H466} of C46B
2. Restrained distances
 C46A-C45A ~ C45B-C46B
 with sigma of 0.02
 C45A-C44B ~ C44B-C45B
 with sigma of 0.02
 C45A-C44B ~ C44B-C45B
 with sigma of 0.02
 C45A-C44A ~ C44B-C45B
 with sigma of 0.02
3. Others
 Uiso(H521)=Uiso(H522)=Uiso(H523)
 Uiso(H341)=Uiso(H342)=Uiso(H343)
 Uiso(H401)=Uiso(H402)=Uiso(H403)
 Fixed Sof: C44A(0.7) H441(0.7) H442(0.7) C45A(0.7) H451(0.7) H452(0.7)
 C46A(0.7) H461(0.7) H462(0.7) H463(0.7) C44B(0.3) H443(0.3) H444(0.3)
 C45B(0.3) H453(0.3) H454(0.3) C46B(0.3) H464(0.3) H465(0.3) H466(0.3)
4.a Riding coordinates:
 C2(H2), C3(H3), C5(H5), C6(H6), C11(H11), C14(H14), C18(H18), C21(H21),
 C24(H24), C25(H25), C27(H27), C28(H28), C29(H291,H292), C30(H301,H302),
 C31(H311,H312), C32(H321,H322), C33(H331,H332), C35(H351,H352), C36(H361,H362),
  C37(H371,H372), C38(H381,H382), C39(H391,H392), C41(H411,H412), C42(H421,
 H422), C43(H431,H432), C44A(H441,H442), C45A(H451,H452), C46A(H461,H462,H463),
 C44B(H443,H444), C45B(H453,H454), C46B(H464,H465,H466), C47(H471,H472),
 C48(H481,H482), C49(H491,H492), C50(H501,H502), C51(H511,H512)
4.b Rotating group:
 C34(H341,H342,H343), C40(H401,H402,H403), C52(H521,H522,H523)
;
_shelx_estimated_absorpt_t_max 1.000
_shelx_estimated_absorpt_t_min 0.991
_shelx_space_group_comment
;
The symmetry employed for this shelxl refinement is uniquely defined
by the following loop, which should always be used as a source of
symmetry information in preference to the above space-group names.
They are only intended as comments.
;
_shelxl_version_number 2012-4

loop_
_space_group_symop_operation_xyz
'x, y, z'
'-x+1/2, y+1/2, -z+1/2'
'-x, -y, -z'
'x-1/2, -y-1/2, z-1/2'

loop_
_atom_site_label
_atom_site_type_symbol
_atom_site_fract_x
_atom_site_fract_y
_atom_site_fract_z
_atom_site_U_iso_or_equiv
_atom_site_adp_type
_atom_site_occupancy
_atom_site_site_symmetry_order
_atom_site_calc_flag
_atom_site_refinement_flags
_atom_site_disorder_assembly
_atom_site_disorder_group
O1 O 0.31517(11) 0.74851(12) 0.38519(3) 0.0479(3) Uani 1 1 d D . .
O2 O 0.16239(11) 0.48861(12) 0.49966(3) 0.0460(3) Uani 1 1 d D . .
O3 O 0.18497(11) 0.70171(12) 0.59428(3) 0.0453(3) Uani 1 1 d D . .
O4 O 0.35640(11) 1.24174(12) 0.60006(3) 0.0440(3) Uani 1 1 d D . .
N1 N 0.17887(16) 0.20025(18) 0.25608(4) 0.0591(5) Uani 1 1 d D . .
N2 N 0.37257(15) 1.30058(18) 0.79207(4) 0.0532(5) Uani 1 1 d D . .
C1 C 0.24697(15) 0.75627(17) 0.50741(5) 0.0381(4) Uani 1 1 d D . .
C2 C 0.21554(19) 0.3326(2) 0.25810(5) 0.0572(6) Uani 1 1 d D . .
H2 H 0.2312 0.3778 0.2373 0.069 Uiso 1 1 d R . .
C3 C 0.23248(17) 0.4090(2) 0.28830(5) 0.0487(5) Uani 1 1 d D . .
H3 H 0.2602 0.5024 0.2881 0.058 Uiso 1 1 d R . .
C4 C 0.20794(16) 0.34569(18) 0.31889(5) 0.0419(5) Uani 1 1 d D . .
C5 C 0.16842(17) 0.20817(19) 0.31715(5) 0.0490(5) Uani 1 1 d D . .
H5 H 0.1505 0.1607 0.3374 0.059 Uiso 1 1 d R . .
C6 C 0.15568(19) 0.1416(2) 0.28571(6) 0.0550(6) Uani 1 1 d D . .
H6 H 0.1286 0.0478 0.2851 0.066 Uiso 1 1 d R . .
C7 C 0.22147(16) 0.41960(18) 0.35109(5) 0.0440(5) Uani 1 1 d D . .
C8 C 0.22950(16) 0.48178(18) 0.37783(5) 0.0433(5) Uani 1 1 d D . .
C9 C 0.23547(15) 0.55211(18) 0.41046(4) 0.0398(4) Uani 1 1 d D . .
C10 C 0.27881(15) 0.68764(18) 0.41416(4) 0.0393(4) Uani 1 1 d D . .
C11 C 0.28320(15) 0.75298(17) 0.44609(5) 0.0394(4) Uani 1 1 d D . .
H11 H 0.3137 0.8448 0.4486 0.047 Uiso 1 1 d R . .
C12 C 0.24322(15) 0.68537(17) 0.47478(4) 0.0364(4) Uani 1 1 d D . .
C13 C 0.19980(15) 0.54939(18) 0.47093(5) 0.0386(4) Uani 1 1 d D . .
C14 C 0.19618(16) 0.48452(18) 0.43909(5) 0.0422(5) Uani 1 1 d D . .
H14 H 0.1665 0.3923 0.4366 0.051 Uiso 1 1 d R . .
C15 C 0.25135(15) 0.81751(17) 0.53444(5) 0.0384(4) Uani 1 1 d D . .
C16 C 0.26026(15) 0.89460(17) 0.56621(4) 0.0365(4) Uani 1 1 d D . .
C17 C 0.22787(15) 0.83464(17) 0.59662(4) 0.0376(4) Uani 1 1 d D . .
C18 C 0.23976(15) 0.91131(17) 0.62706(5) 0.0391(4) Uani 1 1 d D . .
H18 H 0.2174 0.8710 0.6477 0.047 Uiso 1 1 d R . .
C19 C 0.28422(15) 1.04697(17) 0.62760(4) 0.0366(4) Uani 1 1 d D . .
C20 C 0.31496(15) 1.10865(17) 0.59708(4) 0.0368(4) Uani 1 1 d D . .
C21 C 0.30314(15) 1.03153(17) 0.56687(4) 0.0373(4) Uani 1 1 d D . .
H21 H 0.3246 1.0724 0.5461 0.045 Uiso 1 1 d R . .
C22 C 0.30112(15) 1.12067(18) 0.65985(5) 0.0390(4) Uani 1 1 d D . .
C23 C 0.31662(16) 1.17383(18) 0.68769(5) 0.0406(4) Uani 1 1 d D . .
C24 C 0.31032(19) 1.3751(2) 0.76957(5) 0.0570(6) Uani 1 1 d D . .
H24 H 0.2772 1.4581 0.7776 0.068 Uiso 1 1 d R . .
C25 C 0.28992(18) 1.3414(2) 0.73527(5) 0.0505(5) Uani 1 1 d D . .
H25 H 0.2440 1.3996 0.7206 0.061 Uiso 1 1 d R . .
C26 C 0.33723(16) 1.22154(18) 0.72258(4) 0.0393(4) Uani 1 1 d D . .
C27 C 0.40406(17) 1.1436(2) 0.74567(5) 0.0499(5) Uani 1 1 d D . .
H27 H 0.4393 1.0609 0.7383 0.060 Uiso 1 1 d R . .
C28 C 0.41891(19) 1.1871(2) 0.77936(5) 0.0540(5) Uani 1 1 d D . .
H28 H 0.4656 1.1322 0.7946 0.065 Uiso 1 1 d R . .
C29 C 0.36043(17) 0.88725(18) 0.38871(5) 0.0438(5) Uani 1 1 d D . .
H291 H 0.4257 0.8856 0.4053 0.053 Uiso 1 1 d R . .
H292 H 0.3057 0.9517 0.3977 0.053 Uiso 1 1 d R . .
C30 C 0.39250(18) 0.94029(19) 0.35435(5) 0.0475(5) Uani 1 1 d D . .
H301 H 0.3282 0.9382 0.3374 0.057 Uiso 1 1 d R . .
H302 H 0.4500 0.8790 0.3458 0.057 Uiso 1 1 d R . .
C31 C 0.43515(17) 1.09017(19) 0.35851(5) 0.0471(5) Uani 1 1 d D . .
H311 H 0.3758 1.1496 0.3667 0.057 Uiso 1 1 d R . .
H312 H 0.4960 1.0905 0.3767 0.057 Uiso 1 1 d R . .
C32 C 0.47571(18) 1.1580(2) 0.32658(5) 0.0535(5) Uani 1 1 d D . .
H321 H 0.4156 1.1588 0.3082 0.064 Uiso 1 1 d R . .
H322 H 0.5364 1.1008 0.3184 0.064 Uiso 1 1 d R . .
C33 C 0.5157(2) 1.3080(2) 0.33324(6) 0.0637(6) Uani 1 1 d D . .
H331 H 0.4544 1.3645 0.3412 0.076 Uiso 1 1 d R . .
H332 H 0.5745 1.3065 0.3521 0.076 Uiso 1 1 d R . .
C34 C 0.5588(3) 1.3803(3) 0.30247(8) 0.0940(10) Uani 1 1 d D . .
H341 H 0.5010 1.3836 0.2837 0.118(6) Uiso 1 1 d R . .
H342 H 0.6218 1.3278 0.2950 0.118(6) Uiso 1 1 d R . .
H343 H 0.5816 1.4764 0.3088 0.118(6) Uiso 1 1 d R . .
C35 C 0.11417(17) 0.35101(18) 0.49583(5) 0.0442(5) Uani 1 1 d D . .
H351 H 0.1680 0.2839 0.4874 0.053 Uiso 1 1 d R . .
H352 H 0.0498 0.3542 0.4789 0.053 Uiso 1 1 d R . .
C36 C 0.07952(16) 0.30345(19) 0.53036(5) 0.0427(5) Uani 1 1 d D . .
H361 H 0.0229 0.3684 0.5380 0.051 Uiso 1 1 d R . .
H362 H 0.1433 0.3074 0.5475 0.051 Uiso 1 1 d R . .
C37 C 0.03418(16) 0.15478(19) 0.52881(5) 0.0420(5) Uani 1 1 d D . .
H371 H 0.0901 0.0905 0.5204 0.050 Uiso 1 1 d R . .
H372 H -0.0309 0.1517 0.5122 0.050 Uiso 1 1 d R . .
C38 C 0.00209(16) 0.10341(19) 0.56362(5) 0.0438(5) Uani 1 1 d D . .
H381 H 0.0682 0.1037 0.5799 0.053 Uiso 1 1 d R . .
H382 H -0.0508 0.1710 0.5724 0.053 Uiso 1 1 d R . .
C39 C -0.04809(18) -0.0420(2) 0.56347(5) 0.0506(5) Uani 1 1 d D . .
H391 H 0.0039 -0.1103 0.5545 0.061 Uiso 1 1 d R . .
H392 H -0.1157 -0.0426 0.5479 0.061 Uiso 1 1 d R . .
C40 C -0.07589(19) -0.0880(2) 0.59919(5) 0.0571(6) Uani 1 1 d D . .
H401 H -0.1096 -0.1816 0.5979 0.078(4) Uiso 1 1 d R . .
H402 H -0.1272 -0.0206 0.6082 0.078(4) Uiso 1 1 d R . .
H403 H -0.0087 -0.0914 0.6145 0.078(4) Uiso 1 1 d R . .
C41 C 0.15366(17) 0.63780(18) 0.62561(5) 0.0435(5) Uani 1 1 d D . .
H411 H 0.0980 0.6969 0.6359 0.052 Uiso 1 1 d R . .
H412 H 0.2183 0.6304 0.6423 0.052 Uiso 1 1 d R . .
C42 C 0.10739(17) 0.49317(18) 0.61773(5) 0.0443(5) Uani 1 1 d D A .
H421 H 0.1642 0.4331 0.6083 0.053 Uiso 1 1 d R . .
H422 H 0.0450 0.5005 0.6002 0.053 Uiso 1 1 d R . .
C43 C 0.06905(18) 0.42641(19) 0.65030(5) 0.0491(5) Uani 1 1 d D . .
H431 H 0.1296 0.4303 0.6686 0.059 Uiso 1 1 d R A .
H432 H 0.0074 0.4824 0.6582 0.059 Uiso 1 1 d R . .
C44A C 0.0326(5) 0.2750(4) 0.64546(11) 0.0448(10) Uani 0.7 1 d PD A 1
H441 H 0.0897 0.2226 0.6340 0.054 Uiso 0.7 1 d PR A 1
H442 H -0.0352 0.2729 0.6300 0.054 Uiso 0.7 1 d PR A 1
C45A C 0.0108(3) 0.1997(3) 0.67897(8) 0.0542(8) Uani 0.7 1 d PD A 1
H451 H -0.0121 0.1017 0.6735 0.065 Uiso 0.7 1 d PR A 1
H452 H 0.0801 0.1953 0.6937 0.065 Uiso 0.7 1 d PR A 1
C46A C -0.0751(3) 0.2679(3) 0.69898(11) 0.0713(10) Uani 0.7 1 d PD A 1
H461 H -0.0526 0.3643 0.7050 0.107 Uiso 0.7 1 d PR A 1
H462 H -0.0839 0.2139 0.7200 0.107 Uiso 0.7 1 d PR A 1
H463 H -0.1449 0.2700 0.6850 0.107 Uiso 0.7 1 d PR A 1
C44B C -0.0016(9) 0.2880(13) 0.6454(3) 0.042(3) Uiso 0.3 1 d PD A 2
H443 H -0.0538 0.3014 0.6250 0.050 Uiso 0.3 1 d PR A 2
H444 H 0.0483 0.2104 0.6399 0.050 Uiso 0.3 1 d PR A 2
C45B C -0.0654(7) 0.2408(8) 0.67458(17) 0.0467(16) Uiso 0.3 1 d PD A 2
H453 H -0.0996 0.1487 0.6686 0.056 Uiso 0.3 1 d PR A 2
H454 H -0.1251 0.3092 0.6775 0.056 Uiso 0.3 1 d PR A 2
C46B C 0.0039(8) 0.2265(9) 0.7088(2) 0.069(2) Uiso 0.3 1 d PD A 2
H464 H 0.0623 0.1575 0.7063 0.104 Uiso 0.3 1 d PR A 2
H465 H -0.0427 0.1949 0.7267 0.104 Uiso 0.3 1 d PR A 2
H466 H 0.0363 0.3179 0.7153 0.104 Uiso 0.3 1 d PR A 2
C47 C 0.39209(16) 1.30848(18) 0.56976(5) 0.0408(4) Uani 1 1 d D . .
H471 H 0.3301 1.3162 0.5521 0.049 Uiso 1 1 d R . .
H472 H 0.4507 1.2520 0.5602 0.049 Uiso 1 1 d R . .
C48 C 0.43448(16) 1.45241(18) 0.57955(5) 0.0427(5) Uani 1 1 d D . .
H481 H 0.4948 1.4439 0.5978 0.051 Uiso 1 1 d R . .
H482 H 0.3751 1.5086 0.5888 0.051 Uiso 1 1 d R . .
C49 C 0.47609(16) 1.52750(18) 0.54846(5) 0.0419(4) Uani 1 1 d D . .
H491 H 0.5342 1.4694 0.5391 0.050 Uiso 1 1 d R . .
H492 H 0.4151 1.5353 0.5304 0.050 Uiso 1 1 d R . .
C50 C 0.52149(16) 1.67337(17) 0.55634(5) 0.0425(5) Uani 1 1 d D . .
H501 H 0.5840 1.6657 0.5738 0.051 Uiso 1 1 d R . .
H502 H 0.4642 1.7311 0.5663 0.051 Uiso 1 1 d R . .
C51 C 0.55946(17) 1.74762(18) 0.52470(5) 0.0474(5) Uani 1 1 d D . .
H511 H 0.6161 1.6894 0.5146 0.057 Uiso 1 1 d R . .
H512 H 0.4967 1.7565 0.5073 0.057 Uiso 1 1 d R . .
C52 C 0.6062(2) 1.8930(2) 0.53283(6) 0.0603(6) Uani 1 1 d D . .
H521 H 0.6311 1.9353 0.5118 0.074(4) Uiso 1 1 d R . .
H522 H 0.6682 1.8849 0.5501 0.074(4) Uiso 1 1 d R . .
H523 H 0.5494 1.9525 0.5418 0.074(4) Uiso 1 1 d R . .

loop_
_atom_site_aniso_label
_atom_site_aniso_U_11
_atom_site_aniso_U_22
_atom_site_aniso_U_33
_atom_site_aniso_U_23
_atom_site_aniso_U_13
_atom_site_aniso_U_12
O1 0.0656(9) 0.0384(7) 0.0410(7) -0.0007(5) 0.0126(6) -0.0064(6)
O2 0.0610(9) 0.0371(7) 0.0410(7) -0.0016(5) 0.0116(6) -0.0102(6)
O3 0.0648(9) 0.0330(6) 0.0390(7) -0.0011(5) 0.0090(6) -0.0097(6)
O4 0.0610(9) 0.0331(6) 0.0393(7) -0.0012(5) 0.0126(6) -0.0092(6)
N1 0.0782(14) 0.0498(10) 0.0511(11) -0.0128(8) 0.0162(9) -0.0046(9)
N2 0.0661(12) 0.0534(10) 0.0396(9) -0.0042(8) 0.0019(8) -0.0002(9)
C1 0.0421(11) 0.0318(9) 0.0407(10) 0.0022(8) 0.0053(8) -0.0011(8)
C2 0.0801(17) 0.0512(12) 0.0424(12) -0.0023(9) 0.0180(11) -0.0030(11)
C3 0.0628(14) 0.0377(10) 0.0467(11) -0.0027(8) 0.0119(10) -0.0038(9)
C4 0.0496(12) 0.0367(9) 0.0400(10) -0.0040(8) 0.0076(9) 0.0041(8)
C5 0.0619(14) 0.0389(10) 0.0478(11) -0.0005(9) 0.0139(10) -0.0002(9)
C6 0.0701(15) 0.0368(10) 0.0595(13) -0.0106(9) 0.0143(11) -0.0059(10)
C7 0.0517(13) 0.0369(9) 0.0440(11) -0.0006(8) 0.0081(9) -0.0003(8)
C8 0.0514(13) 0.0369(9) 0.0421(11) -0.0012(8) 0.0075(9) -0.0006(8)
C9 0.0450(12) 0.0387(9) 0.0361(10) -0.0033(8) 0.0056(8) 0.0046(8)
C10 0.0434(12) 0.0387(9) 0.0368(10) 0.0032(8) 0.0088(8) 0.0035(8)
C11 0.0442(12) 0.0296(8) 0.0447(11) -0.0010(7) 0.0055(9) 0.0001(8)
C12 0.0397(11) 0.0333(9) 0.0364(10) -0.0023(7) 0.0045(8) 0.0027(8)
C13 0.0427(11) 0.0366(9) 0.0373(10) 0.0017(7) 0.0084(8) 0.0005(8)
C14 0.0497(13) 0.0310(9) 0.0462(11) -0.0042(8) 0.0061(9) -0.0036(8)
C15 0.0452(12) 0.0324(9) 0.0380(10) 0.0023(8) 0.0059(8) -0.0003(8)
C16 0.0390(11) 0.0345(9) 0.0362(10) -0.0028(7) 0.0036(8) 0.0027(8)
C17 0.0439(11) 0.0309(8) 0.0384(10) 0.0004(7) 0.0052(8) -0.0002(8)
C18 0.0465(12) 0.0356(9) 0.0358(10) 0.0022(7) 0.0066(8) -0.0004(8)
C19 0.0411(11) 0.0343(9) 0.0351(9) -0.0012(7) 0.0067(8) 0.0020(8)
C20 0.0406(11) 0.0303(8) 0.0400(10) -0.0011(7) 0.0067(8) -0.0014(7)
C21 0.0424(11) 0.0362(9) 0.0342(9) 0.0015(7) 0.0086(8) -0.0001(8)
C22 0.0445(12) 0.0337(9) 0.0396(11) 0.0018(8) 0.0074(8) -0.0028(8)
C23 0.0485(12) 0.0349(9) 0.0393(11) 0.0020(8) 0.0083(9) -0.0030(8)
C24 0.0710(16) 0.0532(12) 0.0467(12) -0.0104(10) 0.0035(11) 0.0111(11)
C25 0.0652(15) 0.0435(10) 0.0423(11) -0.0017(9) 0.0008(10) 0.0082(10)
C26 0.0470(12) 0.0350(9) 0.0368(10) -0.0011(7) 0.0080(8) -0.0043(8)
C27 0.0604(14) 0.0392(10) 0.0494(12) -0.0040(9) -0.0004(10) 0.0044(9)
C28 0.0685(15) 0.0476(11) 0.0445(12) 0.0033(9) -0.0052(10) 0.0024(10)
C29 0.0522(13) 0.0353(9) 0.0444(11) 0.0016(8) 0.0074(9) -0.0017(8)
C30 0.0558(13) 0.0436(10) 0.0439(11) 0.0018(8) 0.0094(9) 0.0021(9)
C31 0.0531(13) 0.0409(10) 0.0481(11) 0.0037(8) 0.0096(9) 0.0020(9)
C32 0.0588(14) 0.0465(11) 0.0569(13) 0.0080(9) 0.0149(11) 0.0043(10)
C33 0.0601(15) 0.0471(12) 0.0857(17) 0.0118(11) 0.0172(13) -0.0018(10)
C34 0.101(2) 0.0676(16) 0.119(2) 0.0302(16) 0.0430(19) -0.0078(15)
C35 0.0539(13) 0.0346(9) 0.0448(11) -0.0023(8) 0.0086(9) -0.0071(8)
C36 0.0472(12) 0.0400(10) 0.0413(10) -0.0023(8) 0.0052(9) -0.0007(8)
C37 0.0449(12) 0.0411(10) 0.0402(10) -0.0004(8) 0.0040(9) -0.0022(8)
C38 0.0442(12) 0.0451(10) 0.0422(11) -0.0013(8) 0.0049(9) -0.0008(9)
C39 0.0564(14) 0.0514(11) 0.0447(11) 0.0034(9) 0.0092(10) -0.0081(10)
C40 0.0660(15) 0.0527(12) 0.0539(13) 0.0069(10) 0.0129(11) -0.0096(11)
C41 0.0574(13) 0.0369(9) 0.0368(10) 0.0026(8) 0.0080(9) -0.0046(9)
C42 0.0545(13) 0.0362(9) 0.0423(11) 0.0009(8) 0.0037(9) -0.0048(9)
C43 0.0654(14) 0.0414(10) 0.0406(11) 0.0022(8) 0.0051(10) -0.0115(9)
C44A 0.050(3) 0.0365(18) 0.049(2) -0.0023(12) 0.010(2) -0.006(2)
C45A 0.064(2) 0.0386(15) 0.061(2) 0.0033(13) 0.0133(16) -0.0065(15)
C46A 0.085(3) 0.0505(18) 0.083(3) 0.0085(18) 0.036(2) -0.0029(18)
C47 0.0470(12) 0.0366(9) 0.0396(10) 0.0038(8) 0.0095(9) -0.0021(8)
C48 0.0488(12) 0.0361(9) 0.0441(11) 0.0001(8) 0.0096(9) -0.0022(8)
C49 0.0470(12) 0.0346(9) 0.0449(11) 0.0018(8) 0.0080(9) -0.0009(8)
C50 0.0495(12) 0.0332(9) 0.0456(11) -0.0016(8) 0.0087(9) 0.0002(8)
C51 0.0573(13) 0.0368(10) 0.0494(12) -0.0013(8) 0.0121(10) -0.0066(9)
C52 0.0850(17) 0.0436(11) 0.0545(13) -0.0012(9) 0.0199(12) -0.0168(11)

loop_
_atom_type_symbol
_atom_type_description
_atom_type_scat_dispersion_real
_atom_type_scat_dispersion_imag
_atom_type_scat_source
C C 0.0032 0.0015 'International Tables Vol C Tables 4.2.6.8 and 6.1.1.4'
H H 0.0000 0.0000 'International Tables Vol C Tables 4.2.6.8 and 6.1.1.4'
N N 0.0060 0.0030 'International Tables Vol C Tables 4.2.6.8 and 6.1.1.4'
O O 0.0108 0.0057 'International Tables Vol C Tables 4.2.6.8 and 6.1.1.4'

loop_
_geom_angle_atom_site_label_1
_geom_angle_atom_site_label_2
_geom_angle_atom_site_label_3
_geom_angle
C10 O1 C29 117.10(14)
C13 O2 C35 117.27(13)
C17 O3 C41 117.19(13)
C20 O4 C47 118.20(13)
C6 N1 C2 115.77(17)
C24 N2 C28 115.27(17)
C15 C1 C12 178.7(2)
N1 C2 C3 124.88(19)
C2 C3 C4 118.35(18)
C3 C4 C5 117.43(17)
C3 C4 C7 121.36(16)
C5 C4 C7 121.21(17)
C6 C5 C4 119.35(18)
N1 C6 C5 124.21(18)
C8 C7 C4 178.1(2)
C7 C8 C9 177.4(2)
C10 C9 C8 121.04(16)
C10 C9 C14 119.32(16)
C14 C9 C8 119.63(16)
O1 C10 C9 116.58(15)
O1 C10 C11 123.79(16)
C11 C10 C9 119.62(16)
C10 C11 C12 121.02(16)
C11 C12 C1 119.92(15)
C13 C12 C1 120.96(16)
C13 C12 C11 119.11(15)
O2 C13 C12 116.64(15)
O2 C13 C14 123.76(16)
C14 C13 C12 119.60(16)
C13 C14 C9 121.31(16)
C1 C15 C16 177.5(2)
C17 C16 C15 121.01(15)
C17 C16 C21 119.40(15)
C21 C16 C15 119.58(16)
O3 C17 C16 116.77(15)
O3 C17 C18 123.78(16)
C18 C17 C16 119.45(16)
C17 C18 C19 120.79(16)
C18 C19 C20 120.02(16)
C18 C19 C22 119.47(16)
C20 C19 C22 120.48(15)
O4 C20 C19 115.86(15)
O4 C20 C21 125.27(16)
C21 C20 C19 118.86(15)
C20 C21 C16 121.45(16)
C23 C22 C19 175.79(18)
C22 C23 C26 173.45(18)
N2 C24 C25 124.93(19)
C24 C25 C26 119.09(19)
C25 C26 C23 123.21(17)
C25 C26 C27 116.70(17)
C27 C26 C23 120.04(16)
C28 C27 C26 119.35(18)
N2 C28 C27 124.64(19)
O1 C29 C30 110.24(15)
C29 C30 C31 109.09(16)
C32 C31 C30 116.11(17)
C31 C32 C33 112.19(18)
C34 C33 C32 114.6(2)
O2 C35 C36 108.63(14)
C35 C36 C37 111.64(15)
C36 C37 C38 112.38(15)
C39 C38 C37 114.91(16)
C38 C39 C40 112.13(17)
O3 C41 C42 109.29(14)
C41 C42 C43 110.07(15)
C42 C43 C44B 116.4(4)
C44A C43 C42 113.4(2)
C43 C44A C45A 114.0(3)
C46A C45A C44A 114.5(3)
C45B C44B C43 118.0(9)
C44B C45B C46B 113.8(8)
O4 C47 C48 108.23(14)
C47 C48 C49 110.65(15)
C50 C49 C48 113.87(15)
C49 C50 C51 112.83(15)
C52 C51 C50 112.61(16)

loop_
_geom_bond_atom_site_label_1
_geom_bond_atom_site_label_2
_geom_bond_distance
O1 C10 1.371(2)
O1 C29 1.432(2)
O2 C13 1.368(2)
O2 C35 1.437(2)
O3 C17 1.367(2)
O3 C41 1.440(2)
O4 C20 1.363(2)
O4 C47 1.436(2)
N1 C2 1.335(3)
N1 C6 1.331(3)
N2 C24 1.324(3)
N2 C28 1.330(3)
C1 C12 1.436(2)
C1 C15 1.201(2)
C2 C3 1.385(3)
C3 C4 1.388(3)
C4 C5 1.392(3)
C4 C7 1.437(3)
C5 C6 1.377(3)
C7 C8 1.196(2)
C8 C9 1.434(2)
C9 C10 1.395(2)
C9 C14 1.402(2)
C10 C11 1.388(2)
C11 C12 1.407(2)
C12 C13 1.400(2)
C13 C14 1.383(2)
C15 C16 1.435(2)
C16 C17 1.398(2)
C16 C21 1.402(2)
C17 C18 1.390(2)
C18 C19 1.398(2)
C19 C20 1.402(2)
C19 C22 1.440(2)
C20 C21 1.385(2)
C22 C23 1.199(2)
C23 C26 1.438(2)
C24 C25 1.380(3)
C25 C26 1.384(3)
C26 C27 1.385(3)
C27 C28 1.376(3)
C29 C30 1.509(3)
C30 C31 1.520(3)
C31 C32 1.516(3)
C32 C33 1.523(3)
C33 C34 1.510(3)
C35 C36 1.509(2)
C36 C37 1.516(2)
C37 C38 1.520(2)
C38 C39 1.511(3)
C39 C40 1.521(3)
C41 C42 1.508(2)
C42 C43 1.523(3)
C43 C44A 1.513(5)
C43 C44B 1.577(14)
C44A C45A 1.529(5)
C45A C46A 1.500(4)
C44B C45B 1.495(11)
C45B C46B 1.534(9)
C47 C48 1.501(2)
C48 C49 1.525(2)
C49 C50 1.515(2)
C50 C51 1.522(2)
C51 C52 1.518(3)
